data_7235798
loop_
_publ_author_name
'Zhang, Huan'
'Ma, Jiangong'
'Chen, Diming'
'Zhou, Jingmin'
'Zhang, Shaowei'
'Shi, Wei'
'Cheng, Peng'

_publ_section_title
;
 Microporous heterometal--organic framework as a sensor for BTEX with high
 selectivity
;
_journal_issue 48
_journal_name_full 'J. Mater. Chem. A'
_journal_page_first 20450
_journal_paper_doi 10.1039/C4TA04396K
_journal_volume 2
_journal_year 2014
_chemical_formula_sum 'C30 H36 N12 O36 Tb2 Zn3'
_chemical_formula_weight 1654.66
_space_group_IT_number 12
_space_group_name_Hall '-C 2y'
_space_group_name_H-M_alt 'C 1 2/m 1'
_symmetry_cell_setting monoclinic
_symmetry_space_group_name_H-M 'C 1 2/m 1'
_atom_sites_solution_hydrogens geom
_atom_sites_solution_primary direct
_atom_sites_solution_secondary difmap
_audit_creation_method SHELXL-97
_cell_angle_alpha 90.00
_cell_angle_beta 125.455(5)
_cell_angle_gamma 90.00
_cell_formula_units_Z 2
_cell_length_a 17.3863(12)
_cell_length_b 17.9923(11)
_cell_length_c 10.7535(7)
_cell_measurement_reflns_used 4095
_cell_measurement_temperature 293(2)
_cell_measurement_theta_max 28.5130
_cell_measurement_theta_min 3.5500
_cell_volume 2740.1(4)
_computing_structure_refinement 'SHELXL-97 (Sheldrick, 1997)'
_computing_structure_solution 'SHELXS-97 (Sheldrick, 1990)'
_diffrn_ambient_temperature 293(2)
_diffrn_measured_fraction_theta_full 0.998
_diffrn_measured_fraction_theta_max 0.998
_diffrn_measurement_device_type 'SuperNova, Single source at offset, Eos'
_diffrn_measurement_method '\w scans'
_diffrn_radiation_monochromator graphite
_diffrn_radiation_source 'fine-focus sealed tube'
_diffrn_radiation_type MoK\a
_diffrn_radiation_wavelength 0.71073
_diffrn_reflns_av_R_equivalents 0.0294
_diffrn_reflns_av_sigmaI/netI 0.0337
_diffrn_reflns_limit_h_max 17
_diffrn_reflns_limit_h_min -20
_diffrn_reflns_limit_k_max 21
_diffrn_reflns_limit_k_min -14
_diffrn_reflns_limit_l_max 12
_diffrn_reflns_limit_l_min -7
_diffrn_reflns_number 5939
_diffrn_reflns_theta_full 25.00
_diffrn_reflns_theta_max 25.00
_diffrn_reflns_theta_min 2.88
_exptl_absorpt_coefficient_mu 3.953
_exptl_absorpt_correction_T_max 1.00000
_exptl_absorpt_correction_T_min 0.80325
_exptl_absorpt_correction_type multi-scan
_exptl_crystal_colour colorless
_exptl_crystal_density_diffrn 2.005
_exptl_crystal_density_method 'not measured'
_exptl_crystal_description needle
_exptl_crystal_F_000 1616
_exptl_crystal_size_max 0.3
_exptl_crystal_size_mid 0.2
_exptl_crystal_size_min 0.05
_platon_squeeze_details
;
;
_refine_diff_density_max 1.045
_refine_diff_density_min -1.103
_refine_diff_density_rms 0.113
_refine_ls_extinction_method none
_refine_ls_goodness_of_fit_ref 1.046
_refine_ls_hydrogen_treatment mixed
_refine_ls_matrix_type full
_refine_ls_number_parameters 201
_refine_ls_number_reflns 2498
_refine_ls_number_restraints 0
_refine_ls_restrained_S_all 1.046
_refine_ls_R_factor_all 0.0274
_refine_ls_R_factor_gt 0.0252
_refine_ls_shift/su_max 0.000
_refine_ls_shift/su_mean 0.000
_refine_ls_structure_factor_coef Fsqd
_refine_ls_weighting_details 'calc w=1/[\s^2^(Fo^2^)+(0.0336P)^2^+10.2487P] where P=(Fo^2^+2Fc^2^)/3'
_refine_ls_weighting_scheme calc
_refine_ls_wR_factor_gt 0.0670
_refine_ls_wR_factor_ref 0.0684
_reflns_number_gt 2319
_reflns_number_total 2498
_reflns_threshold_expression >2sigma(I)
_cod_data_source_file c4ta04396k2.cif
_cod_data_source_block p131119a
_cod_depositor_comments
;
The following automatic conversions were performed:

data item '_exptl_absorpt_correction_type' value 'Multi-scan' was
changed to 'multi-scan' in accordance with the
/home/saulius/struct/COD-crude-data/automatic-downloads/DataCite-retrospective/RSC/depositions/lib/dictionaries/cif_core.dic
dictionary named 'cif_core.dic' version 2.4.2 last updated on
2011-04-26.

Automatic conversion script
Id: cif_fix_values 6909 2019-04-08 15:41:33Z antanas 
;
_cod_original_cell_volume 2740.1(3)
_cod_original_sg_symbol_H-M C2/m
_cod_database_code 7235798

loop_
_symmetry_equiv_pos_as_xyz
'x, y, z'
'-x, y, -z'
'x+1/2, y+1/2, z'
'-x+1/2, y+1/2, -z'
'-x, -y, -z'
'x, -y, z'
'-x+1/2, -y+1/2, -z'
'x+1/2, -y+1/2, z'

loop_
_atom_site_label
_atom_site_type_symbol
_atom_site_fract_x
_atom_site_fract_y
_atom_site_fract_z
_atom_site_U_iso_or_equiv
_atom_site_adp_type
_atom_site_occupancy
_atom_site_symmetry_multiplicity
_atom_site_calc_flag
_atom_site_refinement_flags
Tb1 Tb 0.5000 0.290923(13) 0.5000 0.01330(10) Uani 1 2 d S
Zn2 Zn 0.2500 0.2500 0.5000 0.02007(16) Uani 1 2 d S
Zn3 Zn 0.5000 0.5000 0.5000 0.0237(2) Uani 1 4 d S
O O 0.2472(2) 0.19717(16) 0.3301(3) 0.0225(6) Uani 1 1 d .
O0AA O 0.40010(19) 0.19069(15) 0.4221(3) 0.0214(6) Uani 1 1 d .
O1 O 0.36549(19) 0.33040(16) 0.2328(3) 0.0233(6) Uani 1 1 d .
O2 O 0.4767(2) 0.25993(17) 0.2587(3) 0.0249(7) Uani 1 1 d .
O3 O 0.45272(18) 0.40901(14) 0.5587(3) 0.0170(6) Uani 1 1 d .
O4 O 0.3480(2) 0.32689(15) 0.5137(3) 0.0233(6) Uani 1 1 d .
O5 O 0.1359(2) 0.31627(19) 0.3258(4) 0.0349(8) Uani 1 1 d .
H5A H 0.1480 0.3311 0.2627 0.052 Uiso 1 1 d R
H5B H 0.1284 0.3546 0.3657 0.052 Uiso 1 1 d R
O6 O 0.3705(3) 0.5000 0.2908(5) 0.0374(11) Uani 1 2 d S
H6A H 0.3563 0.4558 0.2550 0.056 Uiso 0.50 1 d PR
H6B H 0.3731 0.5279 0.2290 0.056 Uiso 0.50 1 d PR
O7 O 0.1844(4) 0.3808(3) 0.1391(7) 0.107(2) Uani 1 1 d .
O8 O 0.0816(11) 0.5000 -0.0516(14) 0.219(8) Uani 1 2 d S
C5 N 0.3085(2) 0.37168(17) -0.0647(3) 0.0176(7) Uani 1 1 d .
C8 N 0.5818(3) 0.5000 0.2676(5) 0.0128(9) Uani 1 2 d S
N29 N 0.4473(2) 0.43354(17) 0.0969(3) 0.0150(7) Uani 1 1 d .
N30 N 0.3040(3) 0.5000 -0.0766(5) 0.0171(10) Uani 1 2 d S
C C 0.3547(3) 0.4373(2) -0.0148(4) 0.0144(8) Uani 1 1 d .
C12 C 0.4040(3) 0.2989(2) 0.1767(5) 0.0184(8) Uani 1 1 d .
C15 C 0.4897(4) 0.5000 0.1492(6) 0.0123(10) Uani 1 2 d S
C18 C 0.3139(3) 0.1777(2) 0.3237(4) 0.0159(8) Uani 1 1 d .
C21 C 0.6323(3) 0.5699(2) 0.3292(4) 0.0158(8) Uani 1 1 d .
H21A H 0.6177 0.6013 0.2447 0.019 Uiso 1 1 calc R
H21B H 0.6995 0.5597 0.3900 0.019 Uiso 1 1 calc R
C22 C 0.3620(3) 0.3039(2) 0.0076(4) 0.0201(9) Uani 1 1 d .
H22A H 0.4127 0.3010 -0.0053 0.024 Uiso 1 1 calc R
H22B H 0.3209 0.2615 -0.0441 0.024 Uiso 1 1 calc R
C24 C 0.2092(3) 0.3664(2) -0.1850(4) 0.0194(8) Uani 1 1 d .
H24A H 0.1838 0.4162 -0.2176 0.023 Uiso 1 1 calc R
H24B H 0.1777 0.3432 -0.1444 0.023 Uiso 1 1 calc R
C31 C 0.3891(3) 0.3872(2) 0.5737(4) 0.0142(8) Uani 1 1 d .

loop_
_atom_site_aniso_label
_atom_site_aniso_U_11
_atom_site_aniso_U_22
_atom_site_aniso_U_33
_atom_site_aniso_U_23
_atom_site_aniso_U_13
_atom_site_aniso_U_12
Tb1 0.01347(15) 0.01259(15) 0.01011(15) 0.000 0.00471(12) 0.000
Zn2 0.0226(4) 0.0229(3) 0.0183(3) -0.0062(3) 0.0139(3) -0.0081(3)
Zn3 0.0240(5) 0.0177(5) 0.0324(6) 0.000 0.0181(5) 0.000
O 0.0228(16) 0.0302(15) 0.0169(15) -0.0088(12) 0.0130(13) -0.0092(12)
O0AA 0.0171(15) 0.0219(14) 0.0164(15) -0.0035(12) 0.0047(13) -0.0064(12)
O1 0.0230(15) 0.0313(16) 0.0158(14) 0.0014(13) 0.0114(13) 0.0034(13)
O2 0.0212(16) 0.0329(16) 0.0159(15) 0.0049(13) 0.0081(13) 0.0085(13)
O3 0.0211(15) 0.0161(13) 0.0227(15) -0.0012(11) 0.0178(13) -0.0027(11)
O4 0.0291(16) 0.0210(15) 0.0243(16) -0.0078(12) 0.0181(14) -0.0090(13)
O5 0.0373(19) 0.0399(18) 0.0345(19) 0.0043(16) 0.0248(17) 0.0019(16)
O6 0.031(3) 0.052(3) 0.024(2) 0.000 0.014(2) 0.000
O7 0.114(5) 0.134(5) 0.107(5) 0.063(4) 0.083(4) 0.066(4)
O8 0.264(16) 0.083(7) 0.118(9) 0.000 0.001(10) 0.000
C5 0.0202(18) 0.0132(15) 0.0099(16) -0.0013(13) 0.0033(15) -0.0011(14)
C8 0.014(2) 0.007(2) 0.018(2) 0.000 0.009(2) 0.000
N29 0.0200(17) 0.0124(15) 0.0134(16) -0.0007(13) 0.0102(15) 0.0004(13)
N30 0.019(2) 0.014(2) 0.011(2) 0.000 0.004(2) 0.000
C 0.021(2) 0.0154(17) 0.0063(17) -0.0006(15) 0.0076(16) -0.0002(16)
C12 0.019(2) 0.0161(19) 0.015(2) 0.0013(16) 0.0073(18) -0.0037(16)
C15 0.016(3) 0.014(2) 0.011(3) 0.000 0.011(2) 0.000
C18 0.020(2) 0.0133(18) 0.0126(19) 0.0001(15) 0.0085(18) -0.0041(16)
C21 0.0142(19) 0.0153(19) 0.019(2) -0.0024(16) 0.0106(17) -0.0036(15)
C22 0.029(2) 0.0131(18) 0.014(2) 0.0000(15) 0.0103(19) -0.0009(17)
C24 0.021(2) 0.0181(19) 0.016(2) -0.0033(16) 0.0094(18) -0.0013(16)
C31 0.0140(19) 0.0152(18) 0.0113(18) 0.0025(15) 0.0061(17) 0.0008(15)

loop_
_atom_type_symbol
_atom_type_description
_atom_type_scat_dispersion_real
_atom_type_scat_dispersion_imag
_atom_type_scat_source
C C 0.0033 0.0016 'International Tables Vol C Tables 4.2.6.8 and 6.1.1.4'
H H 0.0000 0.0000 'International Tables Vol C Tables 4.2.6.8 and 6.1.1.4'
N N 0.0061 0.0033 'International Tables Vol C Tables 4.2.6.8 and 6.1.1.4'
O O 0.0106 0.0060 'International Tables Vol C Tables 4.2.6.8 and 6.1.1.4'
Tb Tb -0.1723 4.1537 'International Tables Vol C Tables 4.2.6.8 and 6.1.1.4'
Zn Zn 0.2839 1.4301 'International Tables Vol C Tables 4.2.6.8 and 6.1.1.4'

loop_
_geom_angle_atom_site_label_1
_geom_angle_atom_site_label_2
_geom_angle_atom_site_label_3
_geom_angle
_geom_angle_site_symmetry_1
_geom_angle_site_symmetry_3
O0AA Tb1 O0AA 76.63(14) . 2_656
O0AA Tb1 O2 80.38(10) . 2_656
O0AA Tb1 O2 79.02(10) 2_656 2_656
O0AA Tb1 O2 79.02(10) . .
O0AA Tb1 O2 80.37(10) 2_656 .
O2 Tb1 O2 153.65(14) 2_656 .
O0AA Tb1 O3 150.31(9) . 2_656
O0AA Tb1 O3 118.13(9) 2_656 2_656
O2 Tb1 O3 125.99(9) 2_656 2_656
O2 Tb1 O3 78.56(9) . 2_656
O0AA Tb1 O3 118.13(9) . .
O0AA Tb1 O3 150.31(10) 2_656 .
O2 Tb1 O3 78.56(9) 2_656 .
O2 Tb1 O3 125.99(9) . .
O3 Tb1 O3 62.70(11) 2_656 .
O0AA Tb1 O1 129.61(9) . 2_656
O0AA Tb1 O1 78.56(10) 2_656 2_656
O2 Tb1 O1 52.11(9) 2_656 2_656
O2 Tb1 O1 137.89(9) . 2_656
O3 Tb1 O1 79.93(9) 2_656 2_656
O3 Tb1 O1 72.35(9) . 2_656
O0AA Tb1 O1 78.57(10) . .
O0AA Tb1 O1 129.61(9) 2_656 .
O2 Tb1 O1 137.89(9) 2_656 .
O2 Tb1 O1 52.11(9) . .
O3 Tb1 O1 72.34(9) 2_656 .
O3 Tb1 O1 79.93(9) . .
O1 Tb1 O1 147.48(13) 2_656 .
O Zn2 O 180.00(17) . 7_556
O Zn2 O4 91.89(11) . 7_556
O Zn2 O4 88.11(11) 7_556 7_556
O Zn2 O4 88.11(10) . .
O Zn2 O4 91.89(11) 7_556 .
O4 Zn2 O4 180.0 7_556 .
O Zn2 O5 93.04(12) . 7_556
O Zn2 O5 86.96(12) 7_556 7_556
O4 Zn2 O5 89.83(12) 7_556 7_556
O4 Zn2 O5 90.17(12) . 7_556
O Zn2 O5 86.96(12) . .
O Zn2 O5 93.04(12) 7_556 .
O4 Zn2 O5 90.17(12) 7_556 .
O4 Zn2 O5 89.83(12) . .
O5 Zn2 O5 180.0 7_556 .
O6 Zn3 O6 179.999(1) . 5_666
O6 Zn3 O3 92.43(11) . 5_666
O6 Zn3 O3 87.57(11) 5_666 5_666
O6 Zn3 O3 92.43(11) . 2_656
O6 Zn3 O3 87.57(11) 5_666 2_656
O3 Zn3 O3 103.35(14) 5_666 2_656
O6 Zn3 O3 87.57(11) . 6_565
O6 Zn3 O3 92.43(11) 5_666 6_565
O3 Zn3 O3 76.66(14) 5_666 6_565
O3 Zn3 O3 180.0 2_656 6_565
O6 Zn3 O3 87.57(11) . .
O6 Zn3 O3 92.43(11) 5_666 .
O3 Zn3 O3 180.00(14) 5_666 .
O3 Zn3 O3 76.65(14) 2_656 .
O3 Zn3 O3 103.34(14) 6_565 .
C18 O Zn2 129.8(3) . .
C18 O0AA Tb1 137.1(3) . .
C12 O1 Tb1 91.1(2) . .
C12 O2 Tb1 95.6(2) . .
C31 O3 Zn3 143.8(2) . .
C31 O3 Tb1 102.0(2) . .
Zn3 O3 Tb1 110.32(10) . .
C31 O4 Zn2 142.3(3) . .
C C5 C24 122.8(3) . .
C C5 C22 118.1(3) . .
C24 C5 C22 119.1(3) . .
C15 C8 C21 120.1(2) . .
C15 C8 C21 120.1(2) . 6_565
C21 C8 C21 119.6(4) . 6_565
C N29 C15 114.3(3) . .
C N30 C 113.9(4) . 6_565
N29 C N30 126.0(3) . .
N29 C C5 116.1(3) . .
N30 C C5 117.9(3) . .
O2 C12 O1 120.7(4) . .
O2 C12 C22 117.6(4) . .
O1 C12 C22 121.6(4) . .
N29 C15 N29 125.5(5) 6_565 .
N29 C15 C8 117.2(2) 6_565 .
N29 C15 C8 117.2(2) . .
O C18 O0AA 126.3(4) . .
O C18 C24 118.3(3) . 7
O0AA C18 C24 115.5(3) . 7
C8 C21 C31 115.6(3) . 5_666
C5 C22 C12 113.8(3) . .
C5 C24 C18 114.3(3) . 7
O4 C31 O3 118.8(3) . .
O4 C31 C21 120.3(3) . 5_666
O3 C31 C21 120.8(3) . 5_666

loop_
_geom_bond_atom_site_label_1
_geom_bond_atom_site_label_2
_geom_bond_distance
_geom_bond_site_symmetry_2
Tb1 O0AA 2.299(3) .
Tb1 O0AA 2.299(3) 2_656
Tb1 O2 2.447(3) 2_656
Tb1 O2 2.447(3) .
Tb1 O3 2.488(3) 2_656
Tb1 O3 2.488(3) .
Tb1 O1 2.537(3) 2_656
Tb1 O1 2.537(3) .
Zn2 O 2.035(3) .
Zn2 O 2.035(3) 7_556
Zn2 O4 2.132(3) 7_556
Zn2 O4 2.132(3) .
Zn2 O5 2.134(3) 7_556
Zn2 O5 2.134(3) .
Zn3 O6 2.063(4) .
Zn3 O6 2.063(4) 5_666
Zn3 O3 2.087(2) 5_666
Zn3 O3 2.087(2) 2_656
Zn3 O3 2.087(2) 6_565
Zn3 O3 2.087(2) .
O C18 1.251(5) .
O0AA C18 1.257(5) .
O1 C12 1.265(5) .
O2 C12 1.255(5) .
O3 C31 1.270(4) .
O4 C31 1.252(5) .
C5 C 1.352(5) .
C5 C24 1.439(5) .
C5 C22 1.455(5) .
C8 C15 1.348(7) .
C8 C21 1.455(4) .
C8 C21 1.455(4) 6_565
N29 C 1.341(5) .
N29 C15 1.345(4) .
N30 C 1.345(4) .
N30 C 1.345(4) 6_565
C12 C22 1.519(5) .
C15 N29 1.345(4) 6_565
C18 C24 1.523(5) 7
C21 C31 1.508(5) 5_666
C24 C18 1.523(5) 7
C31 C21 1.508(5) 5_666

loop_
_platon_squeeze_void_nr
_platon_squeeze_void_average_x
_platon_squeeze_void_average_y
_platon_squeeze_void_average_z
_platon_squeeze_void_volume
_platon_squeeze_void_count_electrons
_platon_squeeze_void_content
1 0.000 0.321 -0.001 9 0 ' '
2 0.000 0.679 -0.001 9 0 ' '
3 0.500 0.179 -0.001 9 0 ' '
4 0.500 0.821 -0.001 9 0 ' '
5 0.000 0.500 0.500 147 8 ' '
6 0.500 0.000 0.500 147 8 ' '
